data_4344460
loop_
_publ_author_name
'Brown, Jessie L.'
'Davis, Benjamin L.'
'Scott, Brian L.'
'Gaunt, Andrew J.'

_publ_section_title
;
 Early-Lanthanide(III) Acetonitrile-Solvento Adducts with Iodide and
 Noncoordinating Anions.
;
_journal_issue 24
_journal_name_full 'Inorganic chemistry'
_journal_page_first 11958
_journal_page_last 11968
_journal_paper_doi 10.1021/acs.inorgchem.5b02291
_journal_volume 54
_journal_year 2015
_chemical_formula_sum 'C14 H21 Ce I3 N7'
_chemical_formula_weight 808.20
_chemical_name_systematic
; 
 ? 
;
_space_group_IT_number 19
_symmetry_cell_setting orthorhombic
_symmetry_space_group_name_Hall 'P 2ac 2ab'
_symmetry_space_group_name_H-M 'P 21 21 21'
_atom_sites_solution_hydrogens geom
_atom_sites_solution_primary direct
_atom_sites_solution_secondary difmap
_audit_creation_method SHELXL-97
_cell_angle_alpha 90.00
_cell_angle_beta 90.00
_cell_angle_gamma 90.00
_cell_formula_units_Z 4
_cell_length_a 9.1581(7)
_cell_length_b 12.9344(10)
_cell_length_c 22.1512(16)
_cell_measurement_temperature 100(1)
_cell_volume 2623.9(3)
_computing_cell_refinement 'SAINT+, v. 7.66a (Bruker AXS, 2009)'
_computing_data_collection 'APEX II, v. 7.0 (Bruker AXS, 2009)'
_computing_data_reduction 'SAINT+, v. 7.66a (Bruker AXS, 2009)'
_computing_molecular_graphics 'SHELXTL, v. 6.14, (Bruker AXS, 2000)'
_computing_publication_material 'SHELXTL, v. 6.14, (Bruker AXS, 2000)'
_computing_structure_refinement 'SHELXL-97 (Sheldrick, 1997)'
_computing_structure_solution 'SHELXS-97 (Sheldrick, 1990)'
_diffrn_ambient_temperature 100(1)
_diffrn_measured_fraction_theta_full 0.996
_diffrn_measured_fraction_theta_max 0.970
_diffrn_measurement_device_type 'Bruker D8 with APEXII CCD'
_diffrn_measurement_method '\w scans'
_diffrn_radiation_monochromator graphite
_diffrn_radiation_source 'fine-focus sealed tube'
_diffrn_radiation_type MoK\a
_diffrn_radiation_wavelength 0.71073
_diffrn_reflns_av_R_equivalents 0.0235
_diffrn_reflns_av_sigmaI/netI 0.0182
_diffrn_reflns_limit_h_max 14
_diffrn_reflns_limit_h_min -14
_diffrn_reflns_limit_k_max 20
_diffrn_reflns_limit_k_min -20
_diffrn_reflns_limit_l_max 35
_diffrn_reflns_limit_l_min -34
_diffrn_reflns_number 62417
_diffrn_reflns_theta_full 25.00
_diffrn_reflns_theta_max 35.39
_diffrn_reflns_theta_min 2.41
_diffrn_standards_decay_% 0
_diffrn_standards_interval_count 0
_diffrn_standards_interval_time 0
_diffrn_standards_number 0
_exptl_absorpt_coefficient_mu 5.275
_exptl_absorpt_correction_T_max 0.6206
_exptl_absorpt_correction_T_min 0.2391
_exptl_absorpt_correction_type multi-scan
_exptl_absorpt_process_details 'SADABS v. 2.03 (Sheldrick, 2008)'
_exptl_crystal_colour colorless
_exptl_crystal_density_diffrn 2.046
_exptl_crystal_density_method 'not measured'
_exptl_crystal_description block
_exptl_crystal_F_000 1484
_exptl_crystal_size_max 0.38
_exptl_crystal_size_mid 0.20
_exptl_crystal_size_min 0.10
_refine_diff_density_max 1.226
_refine_diff_density_min -2.710
_refine_diff_density_rms 0.409
_refine_ls_abs_structure_details 'Flack H D (1983), Acta Cryst. A39, 876-881'
_refine_ls_abs_structure_Flack 0.44(2)
_refine_ls_extinction_method none
_refine_ls_goodness_of_fit_ref 1.351
_refine_ls_hydrogen_treatment constr
_refine_ls_matrix_type full
_refine_ls_number_parameters 233
_refine_ls_number_reflns 11305
_refine_ls_number_restraints 0
_refine_ls_restrained_S_all 1.351
_refine_ls_R_factor_all 0.0308
_refine_ls_R_factor_gt 0.0286
_refine_ls_shift/su_max 0.002
_refine_ls_shift/su_mean 0.000
_refine_ls_structure_factor_coef Fsqd
_refine_ls_weighting_details 'calc w=1/[\s^2^(Fo^2^)+(0.0365P)^2^+8.8920P] where P=(Fo^2^+2Fc^2^)/3'
_refine_ls_weighting_scheme calc
_refine_ls_wR_factor_gt 0.0842
_refine_ls_wR_factor_ref 0.0919
_reflns_number_gt 11017
_reflns_number_total 11305
_reflns_threshold_expression >2sigma(I)
_cod_data_source_file ic5b02291_si_002.cif
_cod_data_source_block Complex_2
_cod_depositor_comments 'Adding full bibliography for 4344459--4344465.cif.'
_cod_database_code 4344460

loop_
_symmetry_equiv_pos_as_xyz
'x, y, z'
'-x+1/2, -y, z+1/2'
'-x, y+1/2, -z+1/2'
'x+1/2, -y+1/2, -z'

loop_
_atom_site_label
_atom_site_type_symbol
_atom_site_fract_x
_atom_site_fract_y
_atom_site_fract_z
_atom_site_U_iso_or_equiv
_atom_site_adp_type
_atom_site_occupancy
_atom_site_symmetry_multiplicity
_atom_site_calc_flag
_atom_site_refinement_flags
Ce1 Ce -0.00461(2) 0.489912(16) 0.091440(9) 0.00939(4) Uani 1 1 d .
I1 I -0.10455(3) 0.48667(2) 0.226093(11) 0.01359(5) Uani 1 1 d .
I2 I 0.08751(3) 0.25356(2) 0.086953(15) 0.01927(6) Uani 1 1 d .
I3 I 0.12439(3) 0.71950(2) 0.094555(16) 0.01945(6) Uani 1 1 d .
N1 N -0.2514(5) 0.3845(3) 0.08155(19) 0.0179(7) Uani 1 1 d .
N2 N -0.2340(5) 0.6163(3) 0.0866(2) 0.0189(7) Uani 1 1 d .
N3 N -0.0968(4) 0.5015(3) -0.02027(16) 0.0186(7) Uani 1 1 d .
N4 N 0.2150(5) 0.4876(4) 0.01471(19) 0.0229(8) Uani 1 1 d .
N5 N 0.2432(4) 0.4797(3) 0.15030(18) 0.0178(7) Uani 1 1 d .
N6 N 0.3109(6) 0.5180(5) 0.3396(3) 0.0347(11) Uani 1 1 d .
C1 C -0.3492(5) 0.3295(3) 0.0815(2) 0.0162(7) Uani 1 1 d .
C2 C -0.4720(6) 0.2573(5) 0.0837(3) 0.0272(10) Uani 1 1 d .
H2A H -0.4426 0.1911 0.0659 0.041 Uiso 1 1 calc R
H2B H -0.5543 0.2858 0.0608 0.041 Uiso 1 1 calc R
H2C H -0.5015 0.2466 0.1258 0.041 Uiso 1 1 calc R
C3 C -0.3193(5) 0.6806(3) 0.0859(2) 0.0167(7) Uani 1 1 d .
C4 C -0.4271(6) 0.7630(4) 0.0853(3) 0.0279(11) Uani 1 1 d .
H4A H -0.4622 0.7735 0.0439 0.042 Uiso 1 1 calc R
H4B H -0.3826 0.8270 0.1001 0.042 Uiso 1 1 calc R
H4C H -0.5094 0.7441 0.1113 0.042 Uiso 1 1 calc R
C5 C -0.1345(5) 0.5020(3) -0.06957(17) 0.0129(6) Uani 1 1 d .
C6 C -0.1836(6) 0.5034(4) -0.13188(19) 0.0207(8) Uani 1 1 d .
H6A H -0.2491 0.4447 -0.1390 0.031 Uiso 1 1 calc R
H6B H -0.0990 0.4982 -0.1588 0.031 Uiso 1 1 calc R
H6C H -0.2357 0.5681 -0.1399 0.031 Uiso 1 1 calc R
C7 C 0.3184(5) 0.5005(4) -0.0134(2) 0.0189(8) Uani 1 1 d .
C8 C 0.4507(6) 0.5188(5) -0.0476(3) 0.0304(12) Uani 1 1 d .
H8A H 0.4707 0.5932 -0.0490 0.046 Uiso 1 1 calc R
H8B H 0.4383 0.4925 -0.0888 0.046 Uiso 1 1 calc R
H8C H 0.5326 0.4831 -0.0282 0.046 Uiso 1 1 calc R
C9 C 0.3558(4) 0.4832(4) 0.17255(19) 0.0147(7) Uani 1 1 d .
C10 C 0.4988(5) 0.4880(4) 0.1997(2) 0.0192(7) Uani 1 1 d .
H10A H 0.5144 0.4265 0.2248 0.029 Uiso 1 1 calc R
H10B H 0.5059 0.5501 0.2249 0.029 Uiso 1 1 calc R
H10C H 0.5732 0.4906 0.1680 0.029 Uiso 1 1 calc R
C11 C 0.2633(5) 0.5879(4) 0.3142(2) 0.0224(9) Uani 1 1 d .
C12 C 0.2052(6) 0.6763(5) 0.2827(3) 0.0255(10) Uani 1 1 d .
H12A H 0.2849 0.7238 0.2725 0.038 Uiso 1 1 calc R
H12B H 0.1343 0.7118 0.3085 0.038 Uiso 1 1 calc R
H12C H 0.1569 0.6533 0.2455 0.038 Uiso 1 1 calc R
C13 C 0.3192(6) 0.2515(4) 0.2540(3) 0.0248(9) Uani 1 1 d .
C14 C 0.1718(5) 0.2841(4) 0.2706(3) 0.0219(8) Uani 1 1 d .
H14A H 0.1767 0.3494 0.2931 0.033 Uiso 1 1 calc R
H14B H 0.1264 0.2310 0.2960 0.033 Uiso 1 1 calc R
H14C H 0.1133 0.2940 0.2340 0.033 Uiso 1 1 calc R
N7 N 0.4338(6) 0.2276(5) 0.2409(3) 0.0409(14) Uani 1 1 d .

loop_
_atom_site_aniso_label
_atom_site_aniso_U_11
_atom_site_aniso_U_22
_atom_site_aniso_U_33
_atom_site_aniso_U_23
_atom_site_aniso_U_13
_atom_site_aniso_U_12
Ce1 0.00791(7) 0.01086(8) 0.00940(7) 0.00032(6) -0.00028(6) 0.00008(6)
I1 0.01158(10) 0.01896(11) 0.01025(9) 0.00046(8) 0.00107(7) 0.00147(9)
I2 0.02101(12) 0.01327(11) 0.02354(13) -0.00167(10) 0.00181(11) 0.00385(9)
I3 0.01973(12) 0.01237(10) 0.02626(13) 0.00222(10) -0.00023(11) -0.00374(9)
N1 0.0194(17) 0.0176(16) 0.0166(16) -0.0006(12) 0.0001(13) -0.0030(13)
N2 0.0189(16) 0.0166(16) 0.0211(18) 0.0010(14) -0.0040(15) 0.0027(13)
N3 0.0205(16) 0.026(2) 0.0088(13) -0.0027(13) -0.0015(11) -0.0006(16)
N4 0.0210(17) 0.0258(19) 0.0220(17) 0.0016(16) 0.0047(14) -0.0018(17)
N5 0.0140(14) 0.0221(18) 0.0173(15) 0.0018(14) -0.0010(12) 0.0031(14)
N6 0.032(2) 0.037(3) 0.035(3) 0.001(2) -0.007(2) -0.001(2)
C1 0.0169(18) 0.0163(17) 0.0154(18) -0.0011(13) -0.0019(14) -0.0008(13)
C2 0.027(2) 0.030(2) 0.025(2) 0.0019(19) -0.0042(18) -0.019(2)
C3 0.0148(16) 0.0181(17) 0.0171(18) 0.0016(15) -0.0022(15) 0.0019(13)
C4 0.028(2) 0.029(2) 0.027(2) 0.000(2) -0.0037(19) 0.019(2)
C5 0.0165(15) 0.0112(16) 0.0110(14) 0.0004(12) -0.0018(12) 0.0016(13)
C6 0.026(2) 0.027(2) 0.0091(15) 0.0014(16) -0.0047(14) -0.0006(19)
C7 0.0205(18) 0.0155(19) 0.0205(18) 0.0027(15) 0.0053(15) -0.0007(15)
C8 0.026(2) 0.021(2) 0.044(3) -0.003(2) 0.021(2) -0.0082(19)
C9 0.0103(14) 0.0172(17) 0.0167(16) -0.0026(14) -0.0006(12) -0.0010(14)
C10 0.0104(15) 0.026(2) 0.0215(18) -0.0032(16) -0.0033(13) 0.0010(17)
C11 0.0159(19) 0.026(2) 0.026(2) -0.0051(18) 0.0000(16) -0.0014(17)
C12 0.019(2) 0.032(3) 0.026(2) -0.0046(19) -0.0004(18) 0.0010(19)
C13 0.022(2) 0.022(2) 0.030(2) 0.0061(19) 0.0017(17) 0.0039(18)
C14 0.0198(19) 0.0162(18) 0.030(2) 0.0039(18) -0.0042(18) -0.0002(15)
N7 0.021(2) 0.041(3) 0.061(4) 0.018(3) 0.014(2) 0.007(2)

loop_
_atom_type_symbol
_atom_type_description
_atom_type_scat_dispersion_real
_atom_type_scat_dispersion_imag
_atom_type_scat_source
C C 0.0033 0.0016 'International Tables Vol C Tables 4.2.6.8 and 6.1.1.4'
H H 0.0000 0.0000 'International Tables Vol C Tables 4.2.6.8 and 6.1.1.4'
N N 0.0061 0.0033 'International Tables Vol C Tables 4.2.6.8 and 6.1.1.4'
I I -0.4742 1.8119 'International Tables Vol C Tables 4.2.6.8 and 6.1.1.4'
Ce Ce -0.2486 2.6331 'International Tables Vol C Tables 4.2.6.8 and 6.1.1.4'

loop_
_geom_angle_atom_site_label_1
_geom_angle_atom_site_label_2
_geom_angle_atom_site_label_3
_geom_angle
N3 Ce1 N5 138.78(12)
N3 Ce1 N4 68.72(13)
N5 Ce1 N4 70.07(13)
N3 Ce1 N1 71.10(13)
N5 Ce1 N1 138.96(13)
N4 Ce1 N1 126.34(14)
N3 Ce1 N2 70.92(13)
N5 Ce1 N2 137.19(13)
N4 Ce1 N2 125.70(14)
N1 Ce1 N2 68.87(13)
N3 Ce1 I1 144.04(9)
N5 Ce1 I1 77.16(8)
N4 Ce1 I1 147.23(10)
N1 Ce1 I1 79.74(9)
N2 Ce1 I1 79.34(10)
N3 Ce1 I2 96.38(10)
N5 Ce1 I2 74.74(10)
N4 Ce1 I2 76.45(11)
N1 Ce1 I2 74.24(9)
N2 Ce1 I2 143.10(9)
I1 Ce1 I2 95.451(9)
N3 Ce1 I3 94.96(10)
N5 Ce1 I3 73.50(10)
N4 Ce1 I3 75.06(11)
N1 Ce1 I3 142.68(9)
N2 Ce1 I3 73.87(9)
I1 Ce1 I3 95.753(9)
I2 Ce1 I3 142.887(11)
C1 N1 Ce1 171.3(4)
C3 N2 Ce1 171.0(4)
C5 N3 Ce1 176.8(4)
C7 N4 Ce1 168.6(4)
C9 N5 Ce1 173.3(4)
N1 C1 C2 177.7(5)
N2 C3 C4 179.5(6)
N3 C5 C6 179.4(5)
N4 C7 C8 178.4(6)
N5 C9 C10 179.1(5)
N6 C11 C12 179.3(6)
N7 C13 C14 179.0(7)

loop_
_geom_bond_atom_site_label_1
_geom_bond_atom_site_label_2
_geom_bond_distance
Ce1 N3 2.619(4)
Ce1 N5 2.621(4)
Ce1 N4 2.634(4)
Ce1 N1 2.648(4)
Ce1 N2 2.664(4)
Ce1 I1 3.1203(4)
Ce1 I2 3.1729(4)
Ce1 I3 3.1967(4)
N1 C1 1.144(6)
N2 C3 1.140(6)
N3 C5 1.145(5)
N4 C7 1.145(6)
N5 C9 1.144(5)
N6 C11 1.151(8)
C1 C2 1.463(6)
C3 C4 1.453(6)
C5 C6 1.452(6)
C7 C8 1.448(7)
C9 C10 1.443(6)
C11 C12 1.442(8)
C13 N7 1.133(7)
C13 C14 1.462(7)
